data_4324508
loop_
_publ_author_name
'Shenglin Xiang'
'Jing Huang'
'Lei Li'
'Jianyong Zhang'
'Long Jiang'
'Xiaojun Kuang'
'Cheng-Yong Su'

_publ_section_title
;
 Nanotubular Metal-Organic Frameworks with High Porosity Based on T-Shaped
 Pyridyl Dicarboxylate Ligands
;
_journal_name_full 'Inorganic Chemistry'
_journal_page_first 1743
_journal_page_last 1748
_journal_paper_doi 10.1021/ic102188v
_journal_volume 50
_journal_year 2011
_chemical_formula_sum 'C35 H55 Cu2 N5 O20'
_chemical_formula_weight 992.92
_chemical_name_systematic
; 
 ? 
;
_space_group_IT_number 14
_symmetry_cell_setting monoclinic
_symmetry_space_group_name_Hall '-P 2ybc'
_symmetry_space_group_name_H-M 'P 1 21/c 1'
_atom_sites_solution_hydrogens geom
_atom_sites_solution_primary direct
_atom_sites_solution_secondary difmap
_audit_creation_method SHELXL-97
_cell_angle_alpha 90.00
_cell_angle_beta 107.08(3)
_cell_angle_gamma 90.00
_cell_formula_units_Z 4
_cell_length_a 14.564(3)
_cell_length_b 26.220(5)
_cell_length_c 14.207(5)
_cell_measurement_reflns_used 2459
_cell_measurement_temperature 150(2)
_cell_measurement_theta_max 61.3480
_cell_measurement_theta_min 3.1786
_cell_volume 5186(2)
_computing_structure_refinement 'SHELXL-97 (Sheldrick, 1997)'
_computing_structure_solution 'SHELXS-97 (Sheldrick, 1990)'
_diffrn_ambient_temperature 150(2)
_diffrn_detector_area_resol_mean 16.0855
_diffrn_measured_fraction_theta_full 0.947
_diffrn_measured_fraction_theta_max 0.947
_diffrn_measurement_device_type 'Xcalibur, Sapphire3, Gemini ultra'
_diffrn_measurement_method '\w scans'
_diffrn_radiation_monochromator mirror
_diffrn_radiation_source 'Enhance Ultra (Cu) X-ray Source'
_diffrn_radiation_type CuK\a
_diffrn_radiation_wavelength 1.54178
_diffrn_reflns_av_R_equivalents 0.1182
_diffrn_reflns_av_sigmaI/netI 0.1474
_diffrn_reflns_limit_h_max 15
_diffrn_reflns_limit_h_min -16
_diffrn_reflns_limit_k_max 22
_diffrn_reflns_limit_k_min -29
_diffrn_reflns_limit_l_max 16
_diffrn_reflns_limit_l_min -15
_diffrn_reflns_number 27152
_diffrn_reflns_theta_full 63.00
_diffrn_reflns_theta_max 63.00
_diffrn_reflns_theta_min 3.17
_exptl_absorpt_coefficient_mu 1.625
_exptl_absorpt_correction_T_max 0.9232
_exptl_absorpt_correction_T_min 0.7926
_exptl_absorpt_correction_type multi-scan
_exptl_absorpt_process_details sadabs
_exptl_crystal_colour blue
_exptl_crystal_density_diffrn 1.272
_exptl_crystal_description block
_exptl_crystal_F_000 2072
_exptl_crystal_size_max 0.15
_exptl_crystal_size_mid 0.10
_exptl_crystal_size_min 0.05
_refine_diff_density_max 1.769
_refine_diff_density_min -0.866
_refine_diff_density_rms 0.173
_refine_ls_extinction_method none
_refine_ls_goodness_of_fit_ref 1.010
_refine_ls_hydrogen_treatment constr
_refine_ls_matrix_type full
_refine_ls_number_parameters 550
_refine_ls_number_reflns 7955
_refine_ls_number_restraints 35
_refine_ls_restrained_S_all 1.010
_refine_ls_R_factor_all 0.2293
_refine_ls_R_factor_gt 0.1315
_refine_ls_shift/su_max 0.000
_refine_ls_shift/su_mean 0.000
_refine_ls_structure_factor_coef Fsqd
_refine_ls_weighting_details 'calc w=1/[\s^2^(Fo^2^)+(0.2000P)^2^+0.0000P] where P=(Fo^2^+2Fc^2^)/3'
_refine_ls_weighting_scheme calc
_refine_ls_wR_factor_gt 0.3350
_refine_ls_wR_factor_ref 0.3767
_reflns_number_gt 2953
_reflns_number_total 7955
_reflns_threshold_expression >2sigma(I)
_cod_data_source_file ic102188v_si_002_3.cif
_cod_data_source_block 2
_cod_database_code 4324508

loop_
_symmetry_equiv_pos_as_xyz
'x, y, z'
'-x, y+1/2, -z+1/2'
'-x, -y, -z'
'x, -y-1/2, z-1/2'

loop_
_atom_site_label
_atom_site_type_symbol
_atom_site_fract_x
_atom_site_fract_y
_atom_site_fract_z
_atom_site_U_iso_or_equiv
_atom_site_adp_type
_atom_site_occupancy
_atom_site_symmetry_multiplicity
_atom_site_calc_flag
_atom_site_refinement_flags
_atom_site_disorder_assembly
_atom_site_disorder_group
C1 C 0.5625(14) 0.7235(7) 0.6950(13) 0.128(7) Uani 1 1 d . . .
H1 H 0.5404 0.7407 0.7430 0.154 Uiso 1 1 calc R . .
C2 C 0.6230(17) 0.6823(9) 0.7224(14) 0.181(11) Uani 1 1 d . . .
H2 H 0.6454 0.6716 0.7891 0.217 Uiso 1 1 calc R . .
C3 C 0.6512(14) 0.6559(7) 0.6475(14) 0.137(7) Uani 1 1 d . . .
H3 H 0.6888 0.6258 0.6639 0.164 Uiso 1 1 calc R . .
C4 C 0.6252(9) 0.6731(5) 0.5528(11) 0.078(4) Uani 1 1 d . . .
C5 C 0.5676(8) 0.7168(5) 0.5303(10) 0.071(3) Uani 1 1 d . . .
H5 H 0.5513 0.7308 0.4658 0.085 Uiso 1 1 calc R . .
C6 C 0.6567(9) 0.6483(4) 0.4731(11) 0.070(3) Uani 1 1 d . A .
C7 C 0.7418(8) 0.6184(4) 0.4990(10) 0.067(3) Uani 1 1 d . . .
H7 H 0.7798 0.6161 0.5658 0.080 Uiso 1 1 calc R . .
C8 C 0.7692(8) 0.5925(4) 0.4258(12) 0.070(3) Uani 1 1 d . . .
C9 C 0.7178(11) 0.5973(5) 0.3282(12) 0.090(4) Uani 1 1 d . . .
H9 H 0.7362 0.5793 0.2787 0.108 Uiso 1 1 calc R . .
C10 C 0.6354(9) 0.6304(5) 0.3028(10) 0.078(4) Uani 1 1 d . A .
C12 C 0.5833(11) 0.6369(5) 0.1929(10) 0.093(3) Uani 1 1 d DU . .
O1 O 0.5096(6) 0.6670(3) 0.1804(7) 0.088(2) Uani 1 1 d DU . .
O2 O 0.6337(13) 0.6342(9) 0.1341(14) 0.097(4) Uani 0.498(19) 1 d PDU A 1
O2' O 0.5900(15) 0.6058(7) 0.1271(13) 0.101(4) Uani 0.502(19) 1 d PDU A 2
C11 C 0.6081(9) 0.6531(4) 0.3762(11) 0.073(4) Uani 1 1 d . . .
H11 H 0.5517 0.6735 0.3586 0.087 Uiso 1 1 calc R A .
C13 C 0.8564(9) 0.5587(4) 0.4523(12) 0.065(3) Uani 1 1 d . . .
C14 C 0.2515(14) 0.6449(6) -0.0091(15) 0.109(5) Uani 1 1 d . . .
H14 H 0.2621 0.6476 -0.0718 0.131 Uiso 1 1 calc R . .
C15 C 0.1626(12) 0.6235(6) -0.0007(14) 0.108(5) Uani 1 1 d . . .
H15 H 0.1134 0.6129 -0.0575 0.130 Uiso 1 1 calc R . .
C16 C 0.1516(11) 0.6191(5) 0.0897(14) 0.096(5) Uani 1 1 d . . .
H16 H 0.0954 0.6031 0.0968 0.115 Uiso 1 1 calc R . .
C17 C 0.2209(8) 0.6375(4) 0.1738(11) 0.070(3) Uani 1 1 d . . .
C18 C 0.3053(9) 0.6573(4) 0.1567(11) 0.069(3) Uani 1 1 d . . .
H18 H 0.3555 0.6686 0.2120 0.083 Uiso 1 1 calc R . .
C19 C 0.2120(8) 0.6381(4) 0.2731(11) 0.067(3) Uani 1 1 d . . .
C20 C 0.1581(7) 0.6024(4) 0.3085(11) 0.067(3) Uani 1 1 d . . .
H20 H 0.1249 0.5762 0.2657 0.080 Uiso 1 1 calc R . .
C21 C 0.1520(8) 0.6042(4) 0.4022(11) 0.069(3) Uani 1 1 d . . .
C22 C 0.2036(8) 0.6412(4) 0.4690(11) 0.077(4) Uani 1 1 d . . .
H22 H 0.2043 0.6414 0.5360 0.092 Uiso 1 1 calc R . .
C23 C 0.2533(8) 0.6775(4) 0.4317(12) 0.072(3) Uani 1 1 d . . .
C24 C 0.2584(8) 0.6758(4) 0.3388(10) 0.061(3) Uani 1 1 d . . .
H24 H 0.2947 0.7010 0.3175 0.073 Uiso 1 1 calc R . .
C25 C 0.0955(8) 0.5649(4) 0.4400(12) 0.063(3) Uani 1 1 d . . .
C26 C 0.3104(8) 0.7183(4) 0.5107(13) 0.070(4) Uani 1 1 d . . .
Cu1 Cu 0.43544(12) 0.79723(6) 0.56366(14) 0.0720(6) Uani 1 1 d . . .
Cu2 Cu 0.02735(11) 0.52036(5) 0.58932(14) 0.0676(6) Uani 1 1 d . . .
N1 N 0.5346(8) 0.7397(4) 0.6014(11) 0.094(4) Uani 1 1 d . . .
N2 N 0.3182(7) 0.6608(4) 0.0711(11) 0.072(3) Uani 1 1 d . . .
O3 O 0.8657(5) 0.5289(3) 0.3862(7) 0.079(2) Uani 1 1 d . . .
O4 O 0.9113(6) 0.5616(3) 0.5377(9) 0.082(3) Uani 1 1 d . . .
O5 O 0.0515(6) 0.5332(3) 0.3755(7) 0.081(3) Uani 1 1 d . . .
O6 O 0.0969(6) 0.5669(3) 0.5266(8) 0.076(2) Uani 1 1 d . . .
O7 O 0.3148(7) 0.7170(4) 0.5967(9) 0.096(3) Uani 1 1 d . . .
O8 O 0.3522(5) 0.7519(3) 0.4673(6) 0.075(2) Uani 1 1 d . . .
O2W O 0.0684(7) 0.5543(3) 0.7328(7) 0.100(3) Uani 1 1 d . . .
O1W O 0.4863(8) 0.8306(4) 0.4471(9) 0.124(4) Uani 1 1 d . . .
N3 N 0.0738(17) 0.7088(9) 0.6373(18) 0.192(10) Uiso 0.563(19) 1 d PDU B 1
C27 C 0.1429(16) 0.6957(11) 0.715(2) 0.193(10) Uiso 0.563(19) 1 d PDU B 1
C29 C 0.068(3) 0.7541(12) 0.576(3) 0.192(11) Uiso 0.563(19) 1 d PDU B 1
C28 C -0.016(2) 0.6829(14) 0.589(2) 0.200(11) Uiso 0.563(19) 1 d PDU B 1
O9 O 0.119(2) 0.6547(11) 0.7452(18) 0.200(11) Uiso 0.563(19) 1 d PDU B 1
N3' N -0.081(7) 0.685(4) 0.815(8) 0.35(5) Uiso 0.437(19) 1 d PDU B 2
C29' C -0.132(13) 0.701(9) 0.884(13) 0.35(5) Uiso 0.437(19) 1 d PDU B 2
C27' C 0.006(8) 0.697(5) 0.814(11) 0.35(5) Uiso 0.437(19) 1 d PDU B 2
C28' C -0.151(11) 0.653(9) 0.748(17) 0.35(5) Uiso 0.437(19) 1 d PDU B 2
O9' O 0.021(11) 0.675(7) 0.741(11) 0.35(5) Uiso 0.437(19) 1 d PDU B 2
O10 O 0.617(3) 0.4578(18) 0.533(3) 0.225(8) Uiso 0.450(17) 1 d PDU C 1
N4 N 0.703(3) 0.5047(15) 0.650(3) 0.227(8) Uiso 0.450(17) 1 d PDU C 1
C32 C 0.772(4) 0.545(2) 0.697(4) 0.231(9) Uiso 0.450(17) 1 d PDU C 1
C30 C 0.676(3) 0.4939(18) 0.555(3) 0.227(8) Uiso 0.450(17) 1 d PDU C 1
C31 C 0.664(5) 0.476(2) 0.722(3) 0.229(8) Uiso 0.450(17) 1 d PDU C 1
O10' O 0.558(2) 0.4312(11) 0.569(3) 0.227(8) Uiso 0.550(17) 1 d PDU C 2
N4' N 0.666(2) 0.4860(12) 0.635(2) 0.228(8) Uiso 0.550(17) 1 d PDU C 2
C30' C 0.597(2) 0.4545(12) 0.647(2) 0.227(8) Uiso 0.550(17) 1 d PDU C 2
C32' C 0.725(3) 0.5185(18) 0.715(3) 0.229(8) Uiso 0.550(17) 1 d PDU C 2
C31' C 0.689(4) 0.491(2) 0.541(3) 0.227(8) Uiso 0.550(17) 1 d PDU C 2
C33 C -0.116(5) 0.620(3) 0.155(5) 0.47(3) Uiso 0.52(2) 1 d PDU D 1
C34 C -0.074(9) 0.533(3) 0.112(7) 0.47(3) Uiso 0.52(2) 1 d PDU D 1
C35 C -0.007(7) 0.574(4) 0.276(6) 0.47(3) Uiso 0.52(2) 1 d PDU D 1
O11 O -0.108(6) 0.656(3) 0.216(6) 0.46(3) Uiso 0.52(2) 1 d PDU D 1
N5 N -0.070(4) 0.577(2) 0.175(5) 0.47(3) Uiso 0.52(2) 1 d PDU D 1
O7W O 0.727(4) 0.499(2) 0.105(4) 0.30(3) Uiso 0.52(2) 1 d P D 1
C33' C -0.171(8) 0.609(4) 0.014(13) 0.36(6) Uiso 0.48(2) 1 d PDU D 2
C34' C -0.148(14) 0.515(5) 0.04(2) 0.36(7) Uiso 0.48(2) 1 d PDU D 2
C35' C -0.306(8) 0.560(7) -0.02(2) 0.36(7) Uiso 0.48(2) 1 d PDU D 2
O11' O -0.225(13) 0.647(4) -0.009(13) 0.36(7) Uiso 0.48(2) 1 d PDU D 2
N5' N -0.202(8) 0.562(4) 0.015(9) 0.36(6) Uiso 0.48(2) 1 d PDU D 2
O7'W O -0.179(4) 0.701(2) 0.177(4) 0.31(3) Uiso 0.48(2) 1 d P D 2
O3W O 0.663(2) 0.1570(11) 0.749(2) 0.286(12) Uiso 0.90 1 d P . .
O4W O 0.5775(18) 0.2590(10) 0.2073(18) 0.256(10) Uiso 0.90 1 d P . .
O5W O 0.903(5) 0.544(3) 0.810(6) 0.35(4) Uiso 0.50 1 d P . .
O5'W O 0.881(3) 0.5777(19) 0.768(3) 0.221(17) Uiso 0.50 1 d P . .
O6W O 0.707(5) 0.429(3) 0.267(5) 0.36(3) Uiso 0.50 1 d P . .
O6'W O 0.582(4) 0.431(2) 0.466(5) 0.27(3) Uiso 0.40 1 d P . .
O8W O 0.017(4) 0.508(2) 0.071(4) 0.36(3) Uiso 0.60 1 d P . .
O8'W O 0.861(9) 0.605(5) 0.875(11) 0.40(6) Uiso 0.30 1 d P . .
O9W O -0.081(8) 0.754(4) 0.887(8) 0.25(5) Uiso 0.20 1 d P . .
O10W O 0.350(4) 0.3175(19) 0.046(4) 0.34(2) Uiso 0.60 1 d P . .
O11W O -0.415(6) 0.585(3) -0.091(6) 0.26(3) Uiso 0.30 1 d P . .
O6A O 0.628(5) 0.433(3) 0.335(5) 0.24(3) Uiso 0.30 1 d P . .

loop_
_atom_site_aniso_label
_atom_site_aniso_U_11
_atom_site_aniso_U_22
_atom_site_aniso_U_33
_atom_site_aniso_U_23
_atom_site_aniso_U_13
_atom_site_aniso_U_12
C1 0.174(18) 0.146(15) 0.070(11) 0.020(10) 0.045(11) 0.104(14)
C2 0.22(2) 0.21(2) 0.100(15) 0.033(14) 0.035(15) 0.15(2)
C3 0.160(17) 0.150(15) 0.099(14) 0.004(12) 0.034(13) 0.102(14)
C4 0.063(8) 0.100(10) 0.072(10) 0.008(8) 0.024(7) 0.026(7)
C5 0.055(7) 0.083(8) 0.077(9) -0.009(7) 0.023(7) 0.005(6)
C6 0.069(8) 0.067(7) 0.079(10) 0.005(7) 0.028(8) 0.015(6)
C7 0.050(7) 0.060(6) 0.087(10) -0.004(6) 0.016(7) 0.007(6)
C8 0.054(7) 0.055(7) 0.105(11) 0.014(7) 0.033(8) 0.010(6)
C9 0.101(11) 0.085(9) 0.099(12) 0.019(8) 0.051(10) 0.032(8)
C10 0.073(8) 0.080(8) 0.088(10) 0.013(7) 0.033(8) 0.021(7)
C12 0.089(4) 0.095(4) 0.097(4) 0.003(3) 0.029(3) 0.005(3)
O1 0.078(4) 0.093(4) 0.095(4) 0.007(3) 0.028(3) 0.001(3)
O2 0.097(5) 0.100(5) 0.098(5) -0.001(4) 0.033(4) 0.007(4)
O2' 0.101(5) 0.099(5) 0.101(5) -0.005(4) 0.026(4) 0.006(4)
C11 0.056(7) 0.072(8) 0.097(11) 0.005(7) 0.032(8) 0.018(6)
C13 0.054(8) 0.055(7) 0.091(11) -0.001(7) 0.028(8) 0.009(6)
C14 0.129(15) 0.089(10) 0.127(16) 0.002(10) 0.066(14) 0.002(10)
C15 0.104(12) 0.111(12) 0.107(15) -0.019(10) 0.025(11) -0.038(10)
C16 0.084(10) 0.086(9) 0.113(14) -0.006(9) 0.025(11) -0.035(8)
C17 0.057(8) 0.061(7) 0.088(11) 0.011(7) 0.012(8) -0.007(6)
C18 0.064(8) 0.057(7) 0.085(10) 0.017(7) 0.022(8) -0.004(6)
C19 0.045(6) 0.057(7) 0.102(11) 0.007(7) 0.025(7) -0.002(6)
C20 0.047(7) 0.055(6) 0.098(11) 0.004(6) 0.022(7) -0.012(5)
C21 0.058(7) 0.059(7) 0.093(11) 0.012(7) 0.029(7) 0.007(6)
C22 0.071(8) 0.049(6) 0.127(12) -0.014(7) 0.055(8) -0.010(6)
C23 0.060(8) 0.049(6) 0.107(11) 0.000(7) 0.025(8) -0.009(6)
C24 0.051(7) 0.047(6) 0.090(10) 0.001(6) 0.029(7) -0.013(5)
C25 0.043(7) 0.045(6) 0.105(12) -0.004(7) 0.029(8) -0.008(5)
C26 0.046(7) 0.053(7) 0.114(12) -0.002(7) 0.027(8) -0.015(5)
Cu1 0.0588(11) 0.0596(10) 0.1009(15) -0.0115(9) 0.0286(10) 0.0009(8)
Cu2 0.0468(9) 0.0464(8) 0.1164(16) 0.0079(9) 0.0345(10) 0.0023(7)
N1 0.079(7) 0.092(8) 0.118(11) -0.018(8) 0.039(8) 0.015(6)
N2 0.057(6) 0.058(6) 0.094(9) 0.004(6) 0.014(7) -0.004(5)
O3 0.052(5) 0.072(5) 0.117(8) 0.020(5) 0.030(5) 0.019(4)
O4 0.056(5) 0.055(5) 0.138(9) -0.007(5) 0.030(6) 0.009(4)
O5 0.073(5) 0.059(5) 0.122(8) 0.008(5) 0.049(6) -0.006(4)
O6 0.078(6) 0.060(5) 0.101(7) 0.005(5) 0.045(6) -0.008(4)
O7 0.102(7) 0.101(7) 0.102(8) -0.011(6) 0.056(7) -0.034(5)
O8 0.063(5) 0.058(4) 0.116(7) -0.014(4) 0.045(5) -0.009(4)
O2W 0.106(7) 0.084(6) 0.110(8) 0.000(5) 0.031(6) -0.019(5)
O1W 0.118(8) 0.105(7) 0.166(11) 0.016(7) 0.066(8) -0.009(6)

loop_
_atom_type_symbol
_atom_type_description
_atom_type_scat_dispersion_real
_atom_type_scat_dispersion_imag
_atom_type_scat_source
C C 0.0181 0.0091 'International Tables Vol C Tables 4.2.6.8 and 6.1.1.4'
H H 0.0000 0.0000 'International Tables Vol C Tables 4.2.6.8 and 6.1.1.4'
N N 0.0311 0.0180 'International Tables Vol C Tables 4.2.6.8 and 6.1.1.4'
O O 0.0492 0.0322 'International Tables Vol C Tables 4.2.6.8 and 6.1.1.4'
Cu Cu -1.9646 0.5888 'International Tables Vol C Tables 4.2.6.8 and 6.1.1.4'

loop_
_geom_angle_atom_site_label_1
_geom_angle_atom_site_label_2
_geom_angle_atom_site_label_3
_geom_angle
_geom_angle_site_symmetry_1
_geom_angle_site_symmetry_3
N1 C1 C2 120.7(14) . .
N1 C1 H1 119.7 . .
C2 C1 H1 119.7 . .
C1 C2 C3 118.1(16) . .
C1 C2 H2 121.0 . .
C3 C2 H2 121.0 . .
C4 C3 C2 121.2(15) . .
C4 C3 H3 119.4 . .
C2 C3 H3 119.4 . .
C3 C4 C5 118.1(13) . .
C3 C4 C6 123.1(12) . .
C5 C4 C6 118.8(12) . .
N1 C5 C4 120.2(13) . .
N1 C5 H5 119.9 . .
C4 C5 H5 119.9 . .
C11 C6 C7 118.0(11) . .
C11 C6 C4 123.1(11) . .
C7 C6 C4 118.9(13) . .
C8 C7 C6 119.6(12) . .
C8 C7 H7 120.2 . .
C6 C7 H7 120.2 . .
C9 C8 C7 121.1(11) . .
C9 C8 C13 118.5(12) . .
C7 C8 C13 120.4(13) . .
C8 C9 C10 118.4(13) . .
C8 C9 H9 120.8 . .
C10 C9 H9 120.8 . .
C11 C10 C9 118.9(13) . .
C11 C10 C12 124.3(12) . .
C9 C10 C12 116.7(12) . .
O2' C12 O2 45.0(11) . .
O2' C12 O1 122.0(14) . .
O2 C12 O1 123.9(14) . .
O2' C12 C10 123.9(15) . .
O2 C12 C10 117.2(15) . .
O1 C12 C10 110.3(9) . .
C12 O1 Cu1 129.9(7) . 4_575
C6 C11 C10 123.7(11) . .
C6 C11 H11 118.1 . .
C10 C11 H11 118.1 . .
O4 C13 O3 125.9(11) . .
O4 C13 C8 117.5(12) . .
O3 C13 C8 116.6(13) . .
N2 C14 C15 119.8(15) . .
N2 C14 H14 120.1 . .
C15 C14 H14 120.1 . .
C16 C15 C14 118.2(16) . .
C16 C15 H15 120.9 . .
C14 C15 H15 120.9 . .
C15 C16 C17 121.6(14) . .
C15 C16 H16 119.2 . .
C17 C16 H16 119.2 . .
C16 C17 C18 115.0(13) . .
C16 C17 C19 125.6(12) . .
C18 C17 C19 119.4(12) . .
N2 C18 C17 124.2(13) . .
N2 C18 H18 117.9 . .
C17 C18 H18 117.9 . .
C24 C19 C20 116.4(12) . .
C24 C19 C17 119.6(11) . .
C20 C19 C17 123.9(12) . .
C21 C20 C19 122.1(12) . .
C21 C20 H20 119.0 . .
C19 C20 H20 119.0 . .
C20 C21 C22 120.4(11) . .
C20 C21 C25 121.5(12) . .
C22 C21 C25 117.9(13) . .
C23 C22 C21 116.7(13) . .
C23 C22 H22 121.7 . .
C21 C22 H22 121.7 . .
C24 C23 C22 122.4(12) . .
C24 C23 C26 123.0(11) . .
C22 C23 C26 114.4(13) . .
C23 C24 C19 121.8(11) . .
C23 C24 H24 119.1 . .
C19 C24 H24 119.1 . .
O6 C25 O5 127.8(11) . .
O6 C25 C21 118.4(12) . .
O5 C25 C21 113.8(13) . .
O7 C26 O8 126.6(12) . .
O7 C26 C23 123.8(11) . .
O8 C26 C23 109.6(13) . .
O1 Cu1 O8 167.3(4) 4_576 .
O1 Cu1 N1 87.7(5) 4_576 .
O8 Cu1 N1 88.9(4) . .
O1 Cu1 N2 87.7(4) 4_576 4_576
O8 Cu1 N2 90.4(4) . 4_576
N1 Cu1 N2 155.7(5) . 4_576
O1 Cu1 O1W 103.1(4) 4_576 .
O8 Cu1 O1W 89.5(4) . .
N1 Cu1 O1W 97.1(5) . .
N2 Cu1 O1W 107.2(5) 4_576 .
O4 Cu2 O6 89.5(4) 1_455 .
O4 Cu2 O5 89.1(3) 1_455 3_566
O6 Cu2 O5 167.8(4) . 3_566
O4 Cu2 O3 167.6(4) 1_455 3_666
O6 Cu2 O3 90.1(3) . 3_666
O5 Cu2 O3 88.7(3) 3_566 3_666
O4 Cu2 O2W 95.5(4) 1_455 .
O6 Cu2 O2W 97.9(4) . .
O5 Cu2 O2W 94.3(4) 3_566 .
O3 Cu2 O2W 96.8(4) 3_666 .
O4 Cu2 Cu2 83.1(3) 1_455 3_566
O6 Cu2 Cu2 82.3(3) . 3_566
O5 Cu2 Cu2 85.5(3) 3_566 3_566
O3 Cu2 Cu2 84.5(3) 3_666 3_566
O2W Cu2 Cu2 178.6(3) . 3_566
C1 N1 C5 121.4(12) . .
C1 N1 Cu1 118.6(9) . .
C5 N1 Cu1 119.9(11) . .
C18 N2 C14 121.0(12) . .
C18 N2 Cu1 116.1(9) . 4_575
C14 N2 Cu1 122.1(11) . 4_575
C13 O3 Cu2 121.8(9) . 3_666
C13 O4 Cu2 124.6(8) . 1_655
C25 O5 Cu2 119.6(9) . 3_566
C25 O6 Cu2 124.8(8) . .
C26 O8 Cu1 110.9(9) . .
C27 N3 C28 129.6(13) . .
C27 N3 C29 128.0(13) . .
C28 N3 C29 102.4(17) . .
O9 C27 N3 107.2(11) . .
C27' N3' C29' 129.1(13) . .
C27' N3' C28' 128.9(13) . .
C29' N3' C28' 102.0(18) . .
O9' C27' N3' 107.6(12) . .
C30 N4 C32 124.1(9) . .
C30 N4 C31 122.4(9) . .
C32 N4 C31 113.5(8) . .
O10 C30 N4 111.9(10) . .
C30' N4' C32' 122.9(9) . .
C30' N4' C31' 122.9(9) . .
C32' N4' C31' 114.2(8) . .
O10' C30' N4' 111.1(10) . .
O11 C33 N5 124.0(16) . .
C33 N5 C35 113(2) . .
C33 N5 C34 129.1(16) . .
C35 N5 C34 117.9(12) . .
O11' C33' N5' 124.1(16) . .
C33' N5' C35' 112(2) . .
C33' N5' C34' 129.8(16) . .
C35' N5' C34' 118.4(12) . .
O5W O5'W O8'W 87(6) . .

loop_
_geom_bond_atom_site_label_1
_geom_bond_atom_site_label_2
_geom_bond_distance
_geom_bond_site_symmetry_2
C1 N1 1.339(18) .
C1 C2 1.38(2) .
C1 H1 0.9500 .
C2 C3 1.43(2) .
C2 H2 0.9500 .
C3 C4 1.36(2) .
C3 H3 0.9500 .
C4 C5 1.400(16) .
C4 C6 1.490(18) .
C5 N1 1.378(15) .
C5 H5 0.9500 .
C6 C11 1.357(17) .
C6 C7 1.421(16) .
C7 C8 1.395(16) .
C7 H7 0.9500 .
C8 C9 1.375(18) .
C8 C13 1.503(16) .
C9 C10 1.437(17) .
C9 H9 0.9500 .
C10 C11 1.358(17) .
C10 C12 1.533(19) .
C12 O2' 1.265(9) .
C12 O2 1.265(9) .
C12 O1 1.302(14) .
O1 Cu1 1.936(9) 4_575
C11 H11 0.9500 .
C13 O4 1.244(15) .
C13 O3 1.260(14) .
C14 N2 1.329(19) .
C14 C15 1.45(2) .
C14 H14 0.9500 .
C15 C16 1.35(2) .
C15 H15 0.9500 .
C16 C17 1.404(19) .
C16 H16 0.9500 .
C17 C18 1.419(16) .
C17 C19 1.455(18) .
C18 N2 1.288(15) .
C18 H18 0.9500 .
C19 C24 1.390(16) .
C19 C20 1.406(15) .
C20 C21 1.360(17) .
C20 H20 0.9500 .
C21 C22 1.410(17) .
C21 C25 1.513(16) .
C22 C23 1.391(16) .
C22 H22 0.9500 .
C23 C24 1.344(17) .
C23 C26 1.596(18) .
C24 H24 0.9500 .
C25 O6 1.226(14) .
C25 O5 1.262(14) .
C26 O7 1.206(15) .
C26 O8 1.323(14) .
Cu1 O1 1.936(9) 4_576
Cu1 O8 1.945(8) .
Cu1 N1 2.048(11) .
Cu1 N2 2.059(10) 4_576
Cu1 O1W 2.186(11) .
Cu2 O4 1.958(9) 1_455
Cu2 O6 1.959(8) .
Cu2 O5 1.970(8) 3_566
Cu2 O3 1.974(8) 3_666
Cu2 O2W 2.142(10) .
Cu2 Cu2 2.651(4) 3_566
N2 Cu1 2.059(10) 4_575
O3 Cu2 1.974(8) 3_666
O4 Cu2 1.958(9) 1_655
O5 Cu2 1.970(8) 3_566
N3 C27 1.306(9) .
N3 C28 1.453(10) .
N3 C29 1.460(10) .
C27 O9 1.241(10) .
N3' C27' 1.309(9) .
N3' C29' 1.455(10) .
N3' C28' 1.455(10) .
C27' O9' 1.251(10) .
O10 C30 1.259(10) .
N4 C30 1.334(9) .
N4 C32 1.479(9) .
N4 C31 1.491(9) .
O10' C30' 1.249(10) .
N4' C30' 1.344(9) .
N4' C32' 1.479(9) .
N4' C31' 1.480(9) .
C33 O11 1.248(10) .
C33 N5 1.305(10) .
C34 N5 1.459(10) .
C35 N5 1.455(10) .
C33' O11' 1.248(10) .
C33' N5' 1.303(10) .
C34' N5' 1.455(10) .
C35' N5' 1.453(10) .
O5W O5'W 1.07(8) .
O5'W O8'W 1.79(14) .
O6W O6A 1.71(8) .

loop_
_geom_torsion_atom_site_label_1
_geom_torsion_atom_site_label_2
_geom_torsion_atom_site_label_3
_geom_torsion_atom_site_label_4
_geom_torsion
_geom_torsion_site_symmetry_1
_geom_torsion_site_symmetry_4
N1 C1 C2 C3 -3(4) . .
C1 C2 C3 C4 5(4) . .
C2 C3 C4 C5 -2(3) . .
C2 C3 C4 C6 177.1(19) . .
C3 C4 C5 N1 -3(2) . .
C6 C4 C5 N1 177.7(11) . .
C3 C4 C6 C11 156.9(16) . .
C5 C4 C6 C11 -24.4(19) . .
C3 C4 C6 C7 -24(2) . .
C5 C4 C6 C7 155.1(11) . .
C11 C6 C7 C8 -4.1(17) . .
C4 C6 C7 C8 176.3(11) . .
C6 C7 C8 C9 3.2(17) . .
C6 C7 C8 C13 -177.1(10) . .
C7 C8 C9 C10 0.8(19) . .
C13 C8 C9 C10 -178.9(11) . .
C8 C9 C10 C11 -3.9(19) . .
C8 C9 C10 C12 176.8(12) . .
C11 C10 C12 O2' -158.7(18) . .
C9 C10 C12 O2' 21(2) . .
C11 C10 C12 O2 149.1(17) . .
C9 C10 C12 O2 -32(2) . .
C11 C10 C12 O1 -0.2(18) . .
C9 C10 C12 O1 179.0(11) . .
O2' C12 O1 Cu1 -38(2) . 4_575
O2 C12 O1 Cu1 16(2) . 4_575
C10 C12 O1 Cu1 163.3(8) . 4_575
C7 C6 C11 C10 1.0(19) . .
C4 C6 C11 C10 -179.4(12) . .
C9 C10 C11 C6 3.0(19) . .
C12 C10 C11 C6 -177.8(12) . .
C9 C8 C13 O4 167.8(12) . .
C7 C8 C13 O4 -12.0(16) . .
C9 C8 C13 O3 -14.2(16) . .
C7 C8 C13 O3 166.1(10) . .
N2 C14 C15 C16 -2(2) . .
C14 C15 C16 C17 4(2) . .
C15 C16 C17 C18 -4(2) . .
C15 C16 C17 C19 174.8(14) . .
C16 C17 C18 N2 3.0(17) . .
C19 C17 C18 N2 -176.4(11) . .
C16 C17 C19 C24 -150.3(12) . .
C18 C17 C19 C24 29.0(16) . .
C16 C17 C19 C20 29.6(18) . .
C18 C17 C19 C20 -151.1(11) . .
C24 C19 C20 C21 -0.5(16) . .
C17 C19 C20 C21 179.6(11) . .
C19 C20 C21 C22 -2.6(17) . .
C19 C20 C21 C25 -178.7(10) . .
C20 C21 C22 C23 5.0(16) . .
C25 C21 C22 C23 -178.7(10) . .
C21 C22 C23 C24 -4.7(17) . .
C21 C22 C23 C26 -179.8(10) . .
C22 C23 C24 C19 1.7(18) . .
C26 C23 C24 C19 176.5(10) . .
C20 C19 C24 C23 1.0(16) . .
C17 C19 C24 C23 -179.1(11) . .
C20 C21 C25 O6 176.2(11) . .
C22 C21 C25 O6 -0.1(16) . .
C20 C21 C25 O5 -3.8(15) . .
C22 C21 C25 O5 180.0(10) . .
C24 C23 C26 O7 -171.8(12) . .
C22 C23 C26 O7 3.4(17) . .
C24 C23 C26 O8 7.0(15) . .
C22 C23 C26 O8 -177.8(10) . .
C2 C1 N1 C5 -2(3) . .
C2 C1 N1 Cu1 174.8(18) . .
C4 C5 N1 C1 6(2) . .
C4 C5 N1 Cu1 -171.4(9) . .
O1 Cu1 N1 C1 46.1(13) 4_576 .
O8 Cu1 N1 C1 -121.6(14) . .
N2 Cu1 N1 C1 -33(2) 4_576 .
O1W Cu1 N1 C1 149.0(13) . .
O1 Cu1 N1 C5 -136.9(10) 4_576 .
O8 Cu1 N1 C5 55.4(10) . .
N2 Cu1 N1 C5 143.9(11) 4_576 .
O1W Cu1 N1 C5 -33.9(10) . .
C17 C18 N2 C14 -1.0(18) . .
C17 C18 N2 Cu1 169.1(9) . 4_575
C15 C14 N2 C18 0(2) . .
C15 C14 N2 Cu1 -169.2(11) . 4_575
O4 C13 O3 Cu2 0.9(17) . 3_666
C8 C13 O3 Cu2 -177.0(7) . 3_666
O3 C13 O4 Cu2 0.8(18) . 1_655
C8 C13 O4 Cu2 178.7(7) . 1_655
O6 C25 O5 Cu2 0.8(16) . 3_566
C21 C25 O5 Cu2 -179.3(7) . 3_566
O5 C25 O6 Cu2 -0.9(17) . .
C21 C25 O6 Cu2 179.1(7) . .
O4 Cu2 O6 C25 -82.7(10) 1_455 .
O5 Cu2 O6 C25 1(2) 3_566 .
O3 Cu2 O6 C25 85.0(10) 3_666 .
O2W Cu2 O6 C25 -178.1(9) . .
Cu2 Cu2 O6 C25 0.5(9) 3_566 .
O7 C26 O8 Cu1 5.8(16) . .
C23 C26 O8 Cu1 -172.9(7) . .
O1 Cu1 O8 C26 1.9(19) 4_576 .
N1 Cu1 O8 C26 76.3(8) . .
N2 Cu1 O8 C26 -79.4(8) 4_576 .
O1W Cu1 O8 C26 173.4(7) . .
C28 N3 C27 O9 0.0(3) . .
C29 N3 C27 O9 180.0(5) . .
C29' N3' C27' O9' 180(3) . .
C28' N3' C27' O9' 0(3) . .
C32 N4 C30 O10 180.0(4) . .
C31 N4 C30 O10 0.0(3) . .
C32' N4' C30' O10' -180.0(4) . .
C31' N4' C30' O10' 0.0(3) . .
O11 C33 N5 C35 0(2) . .
O11 C33 N5 C34 179.6(16) . .
O11' C33' N5' C34' -179.8(16) . .
